data_7048739
loop_
_publ_author_name
'Kimura, Shun'
'Uchida, Hikaru'
'Kusamoto, Tetsuro'
'Nishihara, Hiroshi'

_publ_section_title
;
 One-dimensional magnetic chain composed of Cu<sup>II</sup> and
 polychlorinated dipyridylphenylmethyl radical: temperature-dependent
 Jahn-Teller distortion correlated to \p-conjugation and magnetic
 properties.
;
_journal_issue 21
_journal_name_full 'Dalton transactions (Cambridge, England : 2003)'
_journal_page_first 7090
_journal_page_last 7093
_journal_paper_doi 10.1039/c8dt05104f
_journal_volume 48
_journal_year 2019
_chemical_formula_moiety 'C27 H8 Cl7 Cu F12 N2 O4'
_chemical_formula_sum 'C27 H8 Cl7 Cu F12 N2 O4'
_chemical_formula_weight 964.07
_space_group_crystal_system monoclinic
_space_group_IT_number 15
_space_group_name_Hall '-C 2yc'
_space_group_name_H-M_alt 'C 1 2/c 1'
_symmetry_space_group_name_Hall '-C 2yc'
_symmetry_space_group_name_H-M 'C 1 2/c 1'
_atom_sites_solution_hydrogens geom
_atom_sites_solution_primary direct
_atom_sites_solution_secondary difmap
_audit_update_record
;
2019-01-14 deposited with the CCDC.
2019-01-21 downloaded from the CCDC.
;
_cell_angle_alpha 90.0000
_cell_angle_beta 102.735(6)
_cell_angle_gamma 90.0000
_cell_formula_units_Z 4
_cell_length_a 15.3431(18)
_cell_length_b 11.0404(10)
_cell_length_c 20.877(3)
_cell_measurement_reflns_used 4663
_cell_measurement_temperature 110
_cell_measurement_theta_max 27.50
_cell_measurement_theta_min 3.20
_cell_volume 3449.4(7)
_computing_cell_refinement 'CrystalClear-SM Expert 2.0 r3'
_computing_data_collection 'CrystalClear-SM Expert 2.0 r3 (Rigaku, 2009)'
_computing_data_reduction 'CrystalClear-SM Expert 2.0 r3'
_computing_molecular_graphics 'CrystalStructure 4.3'
_computing_publication_material 'CrystalStructure 4.3 (Rigaku, 2018)'
_computing_structure_refinement 'SHELXL97 (Sheldrick, 2008)'
_computing_structure_solution 'SIR2004 (Burla, et al., 2005)'
_diffrn_ambient_temperature 110
_diffrn_detector_area_resol_mean 7.111
_diffrn_measured_fraction_theta_full 0.994
_diffrn_measured_fraction_theta_max 0.994
_diffrn_measurement_device_type 'Rigaku Saturn724'
_diffrn_measurement_method \w
_diffrn_radiation_type 'Mo K\a'
_diffrn_radiation_wavelength 0.71075
_diffrn_reflns_av_R_equivalents 0.0447
_diffrn_reflns_av_unetI/netI 0.0447
_diffrn_reflns_Laue_measured_fraction_full 0.000
_diffrn_reflns_Laue_measured_fraction_max 0.000
_diffrn_reflns_limit_h_max 19
_diffrn_reflns_limit_h_min -19
_diffrn_reflns_limit_k_max 13
_diffrn_reflns_limit_k_min -14
_diffrn_reflns_limit_l_max 23
_diffrn_reflns_limit_l_min -27
_diffrn_reflns_number 13585
_diffrn_reflns_point_group_measured_fraction_full 0.000
_diffrn_reflns_point_group_measured_fraction_max 0.000
_diffrn_reflns_theta_full 27.500
_diffrn_reflns_theta_max 27.500
_diffrn_reflns_theta_min 3.235
_diffrn_standards_number 0
_exptl_absorpt_coefficient_mu 1.278
_exptl_absorpt_correction_T_max 0.962
_exptl_absorpt_correction_T_min 0.847
_exptl_absorpt_correction_type multi-scan
_exptl_absorpt_process_details 'REQAB (Rigaku, 1998)'
_exptl_crystal_colour orange
_exptl_crystal_density_diffrn 1.856
_exptl_crystal_density_method 'not measured'
_exptl_crystal_description chip
_exptl_crystal_F_000 1888.00
_exptl_crystal_size_max 0.140
_exptl_crystal_size_mid 0.070
_exptl_crystal_size_min 0.030
_refine_diff_density_max 0.35
_refine_diff_density_min -0.40
_refine_ls_extinction_method none
_refine_ls_goodness_of_fit_ref 0.962
_refine_ls_hydrogen_treatment constr
_refine_ls_number_parameters 243
_refine_ls_number_reflns 3957
_refine_ls_number_restraints 0
_refine_ls_R_factor_all 0.0608
_refine_ls_R_factor_gt 0.0452
_refine_ls_shift/su_max 0.000
_refine_ls_structure_factor_coef Fsqd
_refine_ls_weighting_details 'w = 1/[\s^2^(Fo^2^)+(0.0480P)^2^+8.7271P] where P=(Fo^2^+2Fc^2^)/3'
_refine_ls_weighting_scheme calc
_refine_ls_wR_factor_gt 0.0967
_refine_ls_wR_factor_ref 0.1061
_reflns_number_gt 3240
_reflns_number_total 3957
_reflns_threshold_expression F^2^>2.0\s(F^2^)
_cod_data_source_file c8dt05104f2.cif
_cod_data_source_block cubis_110K
_cod_depositor_comments 'Adding full bibliography for 7048738--7048744.cif.'
_cod_database_code 7048739

loop_
_symmetry_equiv_pos_as_xyz
'x, y, z'
'-x, y, -z+1/2'
'x+1/2, y+1/2, z'
'-x+1/2, y+1/2, -z+1/2'
'-x, -y, -z'
'x, -y, z-1/2'
'-x+1/2, -y+1/2, -z'
'x+1/2, -y+1/2, z-1/2'

loop_
_atom_site_label
_atom_site_type_symbol
_atom_site_fract_x
_atom_site_fract_y
_atom_site_fract_z
_atom_site_U_iso_or_equiv
_atom_site_adp_type
_atom_site_occupancy
_atom_site_symmetry_multiplicity
_atom_site_calc_flag
_atom_site_refinement_flags
Cu1 Cu 0.7500 0.2500 0.5000 0.02191(14) Uani 1 2 d S
Cl1 Cl 0.62883(5) 0.20047(7) 0.22725(4) 0.03077(19) Uani 1 1 d .
Cl2 Cl 0.47089(5) -0.07194(7) 0.38896(4) 0.03273(19) Uani 1 1 d .
Cl3 Cl 0.5000 -0.54357(10) 0.2500 0.0568(4) Uani 1 2 d S
Cl4 Cl 0.68137(5) -0.12734(7) 0.28183(5) 0.0385(2) Uani 1 1 d .
F1 F 0.97972(14) 0.0938(2) 0.39864(11) 0.0499(6) Uani 1 1 d .
F2 F 0.9583(2) -0.0895(2) 0.42253(14) 0.0745(8) Uani 1 1 d .
F3 F 0.86281(16) 0.0025(2) 0.34672(10) 0.0625(7) Uani 1 1 d .
F4 F 0.65912(15) -0.13829(18) 0.54099(11) 0.0523(6) Uani 1 1 d .
F5 F 0.74153(16) -0.07632(19) 0.63161(10) 0.0506(6) Uani 1 1 d .
F6 F 0.79261(16) -0.20763(18) 0.57279(11) 0.0505(6) Uani 1 1 d .
O1 O 0.85081(17) 0.17108(19) 0.45395(10) 0.0367(6) Uani 1 1 d .
O2 O 0.74259(15) 0.09775(17) 0.54619(9) 0.0273(5) Uani 1 1 d .
N1 N 0.65329(19) 0.1849(2) 0.41826(12) 0.0304(6) Uani 1 1 d .
C1 C 0.5000 -0.0007(3) 0.2500 0.0199(8) Uani 1 2 d S
C2 C 0.6591(2) 0.2156(3) 0.35741(15) 0.0290(7) Uani 1 1 d .
H2 H 0.6991 0.2785 0.3517 0.035 Uiso 1 1 calc R
C3 C 0.6091(2) 0.1590(2) 0.30256(14) 0.0236(6) Uani 1 1 d .
C4 C 0.54926(18) 0.0643(2) 0.30747(14) 0.0215(6) Uani 1 1 d .
C5 C 0.54360(19) 0.0368(2) 0.37228(15) 0.0238(6) Uani 1 1 d .
C6 C 0.5947(2) 0.0982(3) 0.42524(16) 0.0294(7) Uani 1 1 d .
H6 H 0.5882 0.0783 0.4682 0.035 Uiso 1 1 calc R
C7 C 0.5000 -0.3866(4) 0.2500 0.0329(10) Uani 1 2 d S
C8 C 0.5804(2) -0.3263(3) 0.26543(15) 0.0317(7) Uani 1 1 d .
H8 H 0.6352 -0.3696 0.2756 0.038 Uiso 1 1 calc R
C9 C 0.5794(2) -0.2008(3) 0.26575(14) 0.0248(6) Uani 1 1 d .
C10 C 0.5000 -0.1331(3) 0.2500 0.0229(8) Uani 1 2 d S
C11 C 0.9171(3) 0.0155(3) 0.40572(18) 0.0416(8) Uani 1 1 d .
C12 C 0.8633(2) 0.0603(3) 0.45476(15) 0.0311(7) Uani 1 1 d .
C13 C 0.8302(2) -0.0289(3) 0.49172(16) 0.0324(7) Uani 1 1 d .
H13 H 0.8467 -0.1109 0.4874 0.039 Uiso 1 1 calc R
C14 C 0.7750(2) -0.0022(3) 0.53367(14) 0.0289(7) Uani 1 1 d .
C15 C 0.7429(2) -0.1081(3) 0.57010(17) 0.0367(8) Uani 1 1 d .

loop_
_atom_site_aniso_label
_atom_site_aniso_U_11
_atom_site_aniso_U_22
_atom_site_aniso_U_33
_atom_site_aniso_U_23
_atom_site_aniso_U_13
_atom_site_aniso_U_12
Cu1 0.0265(3) 0.0195(2) 0.0185(3) -0.00219(18) 0.00220(19) -0.00594(19)
Cl1 0.0379(4) 0.0306(4) 0.0287(4) -0.0039(3) 0.0178(3) -0.0157(3)
Cl2 0.0336(4) 0.0343(4) 0.0337(4) 0.0038(3) 0.0148(3) -0.0120(3)
Cl3 0.0942(12) 0.0151(5) 0.0764(10) 0.000 0.0520(9) 0.000
Cl4 0.0192(4) 0.0335(4) 0.0628(6) -0.0035(4) 0.0089(4) 0.0061(3)
F1 0.0403(12) 0.0602(14) 0.0515(13) 0.0034(10) 0.0151(10) -0.0157(10)
F2 0.092(2) 0.0490(14) 0.102(2) 0.0164(14) 0.0638(18) 0.0211(13)
F3 0.0487(14) 0.103(2) 0.0400(13) -0.0301(13) 0.0189(11) -0.0266(13)
F4 0.0484(13) 0.0369(11) 0.0709(15) 0.0087(10) 0.0118(11) -0.0146(10)
F5 0.0723(16) 0.0492(13) 0.0352(12) 0.0159(9) 0.0222(11) 0.0060(11)
F6 0.0669(16) 0.0311(10) 0.0586(14) 0.0176(9) 0.0247(12) 0.0094(10)
O1 0.0527(16) 0.0261(11) 0.0307(12) 0.0000(9) 0.0075(11) -0.0083(10)
O2 0.0396(13) 0.0208(10) 0.0214(11) -0.0030(8) 0.0065(9) -0.0063(9)
N1 0.0422(16) 0.0249(13) 0.0276(14) -0.0045(10) 0.0151(12) -0.0079(11)
C1 0.0146(18) 0.0202(18) 0.029(2) 0.000 0.0128(15) 0.000
C2 0.0400(18) 0.0188(13) 0.0325(17) -0.0047(12) 0.0174(14) -0.0089(12)
C3 0.0296(15) 0.0171(13) 0.0277(15) -0.0005(11) 0.0142(12) -0.0018(11)
C4 0.0219(14) 0.0144(12) 0.0319(16) 0.0000(11) 0.0138(12) 0.0030(10)
C5 0.0240(15) 0.0198(13) 0.0324(16) 0.0029(11) 0.0164(12) -0.0012(11)
C6 0.0383(18) 0.0256(15) 0.0288(16) -0.0009(12) 0.0170(14) -0.0035(12)
C7 0.057(3) 0.0149(19) 0.033(2) 0.000 0.024(2) 0.000
C8 0.043(2) 0.0216(15) 0.0338(17) 0.0026(13) 0.0166(15) 0.0120(13)
C9 0.0263(16) 0.0231(14) 0.0267(15) -0.0004(12) 0.0096(12) 0.0014(11)
C10 0.025(2) 0.0192(19) 0.026(2) 0.000 0.0086(16) 0.000
C11 0.044(2) 0.042(2) 0.041(2) -0.0014(16) 0.0135(16) -0.0086(16)
C12 0.0348(18) 0.0310(17) 0.0256(16) -0.0011(12) 0.0024(13) -0.0017(13)
C13 0.0393(19) 0.0237(15) 0.0344(18) 0.0023(13) 0.0087(14) -0.0022(13)
C14 0.0341(17) 0.0252(15) 0.0244(16) 0.0040(12) 0.0001(13) -0.0042(12)
C15 0.045(2) 0.0311(17) 0.0354(19) 0.0069(14) 0.0115(15) 0.0024(14)

loop_
_atom_type_symbol
_atom_type_description
_atom_type_scat_dispersion_real
_atom_type_scat_dispersion_imag
_atom_type_scat_source
C C 0.0033 0.0016
;
International Tables for Crystallography
(Vol. C, Tables 4.2.6.8 and 6.1.1.4)
;
H H 0.0000 0.0000
;
International Tables for Crystallography
(Vol. C, Table 6.1.1.4)
;
Cl Cl 0.1484 0.1585
;
International Tables for Crystallography
(Vol. C, Tables 4.2.6.8 and 6.1.1.4)
;
Cu Cu 0.3201 1.2651
;
International Tables for Crystallography
(Vol. C, Tables 4.2.6.8 and 6.1.1.4)
;
F F 0.0171 0.0103
;
International Tables for Crystallography
(Vol. C, Tables 4.2.6.8 and 6.1.1.4)
;
N N 0.0061 0.0033
;
International Tables for Crystallography
(Vol. C, Tables 4.2.6.8 and 6.1.1.4)
;
O O 0.0106 0.0060
;
International Tables for Crystallography
(Vol. C, Tables 4.2.6.8 and 6.1.1.4)
;

loop_
_geom_angle_atom_site_label_1
_geom_angle_atom_site_label_2
_geom_angle_atom_site_label_3
_geom_angle
_geom_angle_site_symmetry_1
_geom_angle_site_symmetry_3
O2 Cu1 O2 180.000(1) 7_656 .
O2 Cu1 N1 90.06(9) 7_656 .
O2 Cu1 N1 89.94(9) . .
O2 Cu1 N1 89.94(9) 7_656 7_656
O2 Cu1 N1 90.06(9) . 7_656
N1 Cu1 N1 180.00(10) . 7_656
O2 Cu1 O1 90.12(8) 7_656 .
O2 Cu1 O1 89.88(8) . .
N1 Cu1 O1 87.03(9) . .
N1 Cu1 O1 92.97(9) 7_656 .
O2 Cu1 O1 89.88(8) 7_656 7_656
O2 Cu1 O1 90.12(8) . 7_656
N1 Cu1 O1 92.97(9) . 7_656
N1 Cu1 O1 87.03(9) 7_656 7_656
O1 Cu1 O1 180.0 . 7_656
C12 O1 Cu1 120.9(2) . .
C14 O2 Cu1 125.6(2) . .
C2 N1 C6 118.1(3) . .
C2 N1 Cu1 119.7(2) . .
C6 N1 Cu1 121.3(2) . .
C4 C1 C4 121.0(3) 2_655 .
C4 C1 C10 119.49(17) 2_655 .
C4 C1 C10 119.49(17) . .
N1 C2 C3 122.1(3) . .
N1 C2 H2 118.9 . .
C3 C2 H2 118.9 . .
C2 C3 C4 121.9(3) . .
C2 C3 Cl1 117.2(2) . .
C4 C3 Cl1 120.7(2) . .
C3 C4 C5 114.1(3) . .
C3 C4 C1 122.2(2) . .
C5 C4 C1 123.6(2) . .
C6 C5 C4 121.2(3) . .
C6 C5 Cl2 117.2(2) . .
C4 C5 Cl2 121.6(2) . .
N1 C6 C5 122.5(3) . .
N1 C6 H6 118.7 . .
C5 C6 H6 118.7 . .
C8 C7 C8 122.1(4) 2_655 .
C8 C7 Cl3 118.96(19) 2_655 .
C8 C7 Cl3 118.96(19) . .
C7 C8 C9 118.4(3) . .
C7 C8 H8 120.8 . .
C9 C8 H8 120.8 . .
C8 C9 C10 122.7(3) . .
C8 C9 Cl4 117.4(2) . .
C10 C9 Cl4 119.8(2) . .
C9 C10 C9 115.7(4) 2_655 .
C9 C10 C1 122.15(18) 2_655 .
C9 C10 C1 122.15(18) . .
F1 C11 F2 106.5(3) . .
F1 C11 F3 106.7(3) . .
F2 C11 F3 108.3(3) . .
F1 C11 C12 112.0(3) . .
F2 C11 C12 113.6(3) . .
F3 C11 C12 109.4(3) . .
O1 C12 C13 128.5(3) . .
O1 C12 C11 114.5(3) . .
C13 C12 C11 116.9(3) . .
C14 C13 C12 122.9(3) . .
C14 C13 H13 118.5 . .
C12 C13 H13 118.5 . .
O2 C14 C13 130.1(3) . .
O2 C14 C15 112.3(3) . .
C13 C14 C15 117.5(3) . .
F6 C15 F5 107.8(3) . .
F6 C15 F4 107.3(3) . .
F5 C15 F4 106.5(3) . .
F6 C15 C14 114.0(3) . .
F5 C15 C14 110.6(3) . .
F4 C15 C14 110.3(3) . .

loop_
_geom_bond_atom_site_label_1
_geom_bond_atom_site_label_2
_geom_bond_distance
_geom_bond_site_symmetry_2
Cu1 O2 1.9536(19) 7_656
Cu1 O2 1.9536(19) .
Cu1 N1 2.125(3) .
Cu1 N1 2.125(3) 7_656
Cu1 O1 2.175(2) .
Cu1 O1 2.175(2) 7_656
Cl1 C3 1.727(3) .
Cl2 C5 1.726(3) .
Cl3 C7 1.733(4) .
Cl4 C9 1.728(3) .
F1 C11 1.324(4) .
F2 C11 1.330(4) .
F3 C11 1.334(4) .
F4 C15 1.338(4) .
F5 C15 1.336(4) .
F6 C15 1.332(4) .
O1 C12 1.238(4) .
O2 C14 1.262(4) .
N1 C2 1.337(4) .
N1 C6 1.342(4) .
C1 C4 1.458(3) 2_655
C1 C4 1.458(3) .
C1 C10 1.462(5) .
C2 C3 1.380(4) .
C2 H2 0.9500 .
C3 C4 1.409(4) .
C4 C5 1.408(4) .
C5 C6 1.384(4) .
C6 H6 0.9500 .
C7 C8 1.376(4) 2_655
C7 C8 1.376(4) .
C8 C9 1.386(4) .
C8 H8 0.9500 .
C9 C10 1.405(3) .
C10 C9 1.405(3) 2_655
C11 C12 1.532(5) .
C12 C13 1.413(4) .
C13 C14 1.377(5) .
C13 H13 0.9500 .
C14 C15 1.533(4) .

loop_
_geom_torsion_atom_site_label_1
_geom_torsion_atom_site_label_2
_geom_torsion_atom_site_label_3
_geom_torsion_atom_site_label_4
_geom_torsion
_geom_torsion_site_symmetry_1
_geom_torsion_site_symmetry_4
O2 Cu1 O1 C12 -165.3(2) 7_656 .
O2 Cu1 O1 C12 14.7(2) . .
N1 Cu1 O1 C12 -75.3(2) . .
N1 Cu1 O1 C12 104.7(2) 7_656 .
O1 Cu1 O1 C12 63(100) 7_656 .
O2 Cu1 O2 C14 -131(100) 7_656 .
N1 Cu1 O2 C14 74.0(2) . .
N1 Cu1 O2 C14 -106.0(2) 7_656 .
O1 Cu1 O2 C14 -13.0(2) . .
O1 Cu1 O2 C14 167.0(2) 7_656 .
O2 Cu1 N1 C2 35.0(2) 7_656 .
O2 Cu1 N1 C2 -145.0(2) . .
N1 Cu1 N1 C2 -173(100) 7_656 .
O1 Cu1 N1 C2 -55.1(2) . .
O1 Cu1 N1 C2 124.9(2) 7_656 .
O2 Cu1 N1 C6 -155.9(2) 7_656 .
O2 Cu1 N1 C6 24.1(2) . .
N1 Cu1 N1 C6 -4(100) 7_656 .
O1 Cu1 N1 C6 114.0(2) . .
O1 Cu1 N1 C6 -66.0(2) 7_656 .
C6 N1 C2 C3 -1.8(5) . .
Cu1 N1 C2 C3 167.7(2) . .
N1 C2 C3 C4 -0.6(5) . .
N1 C2 C3 Cl1 -175.7(2) . .
C2 C3 C4 C5 2.0(4) . .
Cl1 C3 C4 C5 176.9(2) . .
C2 C3 C4 C1 -176.4(3) . .
Cl1 C3 C4 C1 -1.5(4) . .
C4 C1 C4 C3 -49.4(2) 2_655 .
C10 C1 C4 C3 130.6(2) . .
C4 C1 C4 C5 132.4(3) 2_655 .
C10 C1 C4 C5 -47.6(3) . .
C3 C4 C5 C6 -1.1(4) . .
C1 C4 C5 C6 177.3(3) . .
C3 C4 C5 Cl2 177.3(2) . .
C1 C4 C5 Cl2 -4.3(4) . .
C2 N1 C6 C5 2.8(5) . .
Cu1 N1 C6 C5 -166.6(2) . .
C4 C5 C6 N1 -1.3(5) . .
Cl2 C5 C6 N1 -179.8(2) . .
C8 C7 C8 C9 0.49(19) 2_655 .
Cl3 C7 C8 C9 -179.51(19) . .
C7 C8 C9 C10 -1.0(4) . .
C7 C8 C9 Cl4 -177.28(18) . .
C8 C9 C10 C9 0.5(2) . 2_655
Cl4 C9 C10 C9 176.7(2) . 2_655
C8 C9 C10 C1 -179.5(2) . .
Cl4 C9 C10 C1 -3.3(2) . .
C4 C1 C10 C9 -51.59(18) 2_655 2_655
C4 C1 C10 C9 128.41(18) . 2_655
C4 C1 C10 C9 128.41(18) 2_655 .
C4 C1 C10 C9 -51.59(18) . .
Cu1 O1 C12 C13 -11.4(5) . .
Cu1 O1 C12 C11 164.4(2) . .
F1 C11 C12 O1 35.4(4) . .
F2 C11 C12 O1 156.1(3) . .
F3 C11 C12 O1 -82.8(4) . .
F1 C11 C12 C13 -148.3(3) . .
F2 C11 C12 C13 -27.6(4) . .
F3 C11 C12 C13 93.6(4) . .
O1 C12 C13 C14 1.0(6) . .
C11 C12 C13 C14 -174.8(3) . .
Cu1 O2 C14 C13 7.9(5) . .
Cu1 O2 C14 C15 -169.4(2) . .
C12 C13 C14 O2 2.0(6) . .
C12 C13 C14 C15 179.2(3) . .
O2 C14 C15 F6 -162.8(3) . .
C13 C14 C15 F6 19.5(4) . .
O2 C14 C15 F5 -41.1(4) . .
C13 C14 C15 F5 141.2(3) . .
O2 C14 C15 F4 76.5(3) . .
C13 C14 C15 F4 -101.2(3) . .
